data_2218004
loop_
_publ_author_name
'Saeed, Aamer'
'Hussain, Shahid'
'Fl\"orke, Ulrich'

_publ_section_title
;
 <i>N</i>-(2-Chloro-4-nitrophenyl)-2-nitrobenzamide
;
_journal_coeditor_code SI2073
_journal_issue 4
_journal_name_full 'Acta Crystallographica Section E'
_journal_page_first o705
_journal_paper_doi 10.1107/S1600536808006430
_journal_volume 64
_journal_year 2008
_chemical_formula_iupac 'C13 H8 Cl N3 O5'
_chemical_formula_moiety 'C13 H8 Cl N3 O5'
_chemical_formula_sum 'C13 H8 Cl N3 O5'
_chemical_formula_weight 321.67
_chemical_name_systematic
;
N-(2-Chloro-4-nitrophenyl)-2-nitrobenzamide
;
_space_group_IT_number 61
_symmetry_cell_setting orthorhombic
_symmetry_space_group_name_Hall '-P 2ac 2ab'
_symmetry_space_group_name_H-M 'P b c a'
_atom_sites_solution_hydrogens difmap
_atom_sites_solution_primary direct
_atom_sites_solution_secondary difmap
_audit_creation_method SHELXL-97
_cell_angle_alpha 90.00
_cell_angle_beta 90.00
_cell_angle_gamma 90.00
_cell_formula_units_Z 8
_cell_length_a 7.8053(9)
_cell_length_b 13.8621(17)
_cell_length_c 24.101(3)
_cell_measurement_reflns_used 769
_cell_measurement_temperature 120(2)
_cell_measurement_theta_max 25.71
_cell_measurement_theta_min 2.94
_cell_volume 2607.7(5)
_computing_cell_refinement 'SAINT (Bruker, 2002)'
_computing_data_collection 'SMART (Bruker, 2002)'
_computing_data_reduction 'SAINT (Bruker, 2002)'
_computing_molecular_graphics 'SHELXTL (Sheldrick, 2008)'
_computing_publication_material 'SHELXTL (Sheldrick, 2008)'
_computing_structure_refinement 'SHELXL97 (Sheldrick, 2008)'
_computing_structure_solution 'SHELXS97 (Sheldrick, 2008)'
_diffrn_ambient_temperature 120(2)
_diffrn_measured_fraction_theta_full 1.000
_diffrn_measured_fraction_theta_max 1.000
_diffrn_measurement_device_type 'Bruker SMART APEX'
_diffrn_measurement_method '\f and \w'
_diffrn_radiation_monochromator graphite
_diffrn_radiation_source 'sealed tube'
_diffrn_radiation_type MoK\a
_diffrn_radiation_wavelength 0.71073
_diffrn_reflns_av_R_equivalents 0.0534
_diffrn_reflns_av_sigmaI/netI 0.0341
_diffrn_reflns_limit_h_max 10
_diffrn_reflns_limit_h_min -10
_diffrn_reflns_limit_k_max 16
_diffrn_reflns_limit_k_min -18
_diffrn_reflns_limit_l_max 31
_diffrn_reflns_limit_l_min -31
_diffrn_reflns_number 21562
_diffrn_reflns_theta_full 27.88
_diffrn_reflns_theta_max 27.88
_diffrn_reflns_theta_min 1.69
_diffrn_standards_decay_% 0
_diffrn_standards_interval_time 430
_diffrn_standards_number 2075
_exptl_absorpt_coefficient_mu 0.323
_exptl_absorpt_correction_T_max 0.9561
_exptl_absorpt_correction_T_min 0.8629
_exptl_absorpt_correction_type multi-scan
_exptl_absorpt_process_details '(SADABS; Sheldrick, 2004)'
_exptl_crystal_colour colourless
_exptl_crystal_density_diffrn 1.639
_exptl_crystal_density_method 'not measured'
_exptl_crystal_description prism
_exptl_crystal_F_000 1312
_exptl_crystal_size_max 0.47
_exptl_crystal_size_mid 0.20
_exptl_crystal_size_min 0.14
_refine_diff_density_max 0.390
_refine_diff_density_min -0.233
_refine_ls_extinction_method none
_refine_ls_goodness_of_fit_ref 1.041
_refine_ls_hydrogen_treatment constr
_refine_ls_matrix_type full
_refine_ls_number_parameters 199
_refine_ls_number_reflns 3111
_refine_ls_number_restraints 0
_refine_ls_restrained_S_all 1.041
_refine_ls_R_factor_all 0.0615
_refine_ls_R_factor_gt 0.0427
_refine_ls_shift/su_max 0.000
_refine_ls_shift/su_mean 0.000
_refine_ls_structure_factor_coef Fsqd
_refine_ls_weighting_details 'calc w=1/[\s^2^(Fo^2^)+(0.0553P)^2^+0.7975P] where P=(Fo^2^+2Fc^2^)/3'
_refine_ls_weighting_scheme calc
_refine_ls_wR_factor_gt 0.0982
_refine_ls_wR_factor_ref 0.1073
_reflns_number_gt 2424
_reflns_number_total 3111
_reflns_threshold_expression I>2\s(I)
_cod_data_source_file si2073.cif
_cod_data_source_block I
_cod_database_code 2218004
_cod_database_fobs_code 2218004

loop_
_symmetry_equiv_pos_as_xyz
'x, y, z'
'-x+1/2, -y, z+1/2'
'-x, y+1/2, -z+1/2'
'x+1/2, -y+1/2, -z'
'-x, -y, -z'
'x-1/2, y, -z-1/2'
'x, -y-1/2, z-1/2'
'-x-1/2, y-1/2, z'

loop_
_atom_site_type_symbol
_atom_site_label
_atom_site_fract_x
_atom_site_fract_y
_atom_site_fract_z
_atom_site_U_iso_or_equiv
_atom_site_adp_type
_atom_site_calc_flag
_atom_site_refinement_flags
_atom_site_occupancy
Cl Cl1 1.13944(6) 0.38512(3) 0.446787(18) 0.02271(13) Uani d . 1
O O1 0.49413(17) 0.41462(11) 0.39481(5) 0.0317(3) Uani d . 1
O O2 0.6129(2) 0.24007(10) 0.33719(6) 0.0374(4) Uani d . 1
O O3 0.4575(2) 0.23191(11) 0.26277(7) 0.0428(4) Uani d . 1
O O4 0.38629(18) 0.37084(12) 0.57016(6) 0.0388(4) Uani d . 1
O O5 0.54709(19) 0.33143(11) 0.63925(5) 0.0345(4) Uani d . 1
N N1 0.7841(2) 0.41233(11) 0.40825(6) 0.0221(3) Uani d . 1
H H1A 0.8816 0.4222 0.3908 0.027 Uiso calc R 1
N N2 0.5594(2) 0.27328(11) 0.29309(7) 0.0269(4) Uani d . 1
N N3 0.5267(2) 0.35472(11) 0.59071(6) 0.0229(3) Uani d . 1
C C1 0.6395(2) 0.41795(13) 0.37682(7) 0.0208(4) Uani d . 1
C C2 0.6749(2) 0.43395(13) 0.31581(7) 0.0191(4) Uani d . 1
C C3 0.7458(2) 0.52025(13) 0.29780(7) 0.0226(4) Uani d . 1
H H3A 0.7797 0.5675 0.3242 0.027 Uiso calc R 1
C C4 0.7676(3) 0.53806(14) 0.24147(7) 0.0253(4) Uani d . 1
H H4A 0.8179 0.5969 0.2296 0.030 Uiso calc R 1
C C5 0.7163(3) 0.47032(14) 0.20255(7) 0.0254(4) Uani d . 1
H H5A 0.7310 0.4831 0.1641 0.030 Uiso calc R 1
C C6 0.6437(2) 0.38416(14) 0.21950(7) 0.0237(4) Uani d . 1
H H6A 0.6073 0.3376 0.1931 0.028 Uiso calc R 1
C C7 0.6253(2) 0.36732(13) 0.27579(7) 0.0200(4) Uani d . 1
C C8 0.7961(2) 0.39263(12) 0.46521(7) 0.0190(4) Uani d . 1
C C9 0.9581(2) 0.37737(12) 0.48863(7) 0.0196(4) Uani d . 1
C C10 0.9792(2) 0.35510(13) 0.54414(7) 0.0216(4) Uani d . 1
H H10A 1.0907 0.3443 0.5587 0.026 Uiso calc R 1
C C11 0.8378(2) 0.34852(13) 0.57846(7) 0.0211(4) Uani d . 1
H H11A 0.8497 0.3338 0.6168 0.025 Uiso calc R 1
C C12 0.6785(2) 0.36410(12) 0.55510(7) 0.0192(4) Uani d . 1
C C13 0.6534(2) 0.38633(12) 0.49987(7) 0.0194(4) Uani d . 1
H H13A 0.5414 0.3971 0.4858 0.023 Uiso calc R 1

loop_
_atom_site_aniso_label
_atom_site_aniso_U_11
_atom_site_aniso_U_22
_atom_site_aniso_U_33
_atom_site_aniso_U_12
_atom_site_aniso_U_13
_atom_site_aniso_U_23
Cl1 0.0156(2) 0.0279(2) 0.0246(2) 0.00115(17) 0.00315(15) 0.00015(17)
O1 0.0189(7) 0.0559(10) 0.0203(6) 0.0026(7) 0.0019(5) 0.0048(6)
O2 0.0461(10) 0.0290(8) 0.0371(8) -0.0004(7) 0.0064(7) 0.0124(6)
O3 0.0422(10) 0.0316(8) 0.0545(10) -0.0107(7) -0.0013(8) -0.0119(7)
O4 0.0163(7) 0.0739(12) 0.0262(7) -0.0008(7) -0.0005(6) 0.0062(7)
O5 0.0305(8) 0.0551(10) 0.0178(6) 0.0020(7) 0.0025(5) 0.0071(6)
N1 0.0153(8) 0.0339(9) 0.0172(7) 0.0003(7) 0.0018(6) 0.0034(6)
N2 0.0255(9) 0.0226(8) 0.0325(9) 0.0008(7) 0.0081(7) -0.0029(7)
N3 0.0203(8) 0.0300(9) 0.0182(7) -0.0007(7) 0.0008(6) -0.0010(6)
C1 0.0205(9) 0.0234(9) 0.0186(8) 0.0022(7) 0.0016(7) 0.0004(7)
C2 0.0138(9) 0.0243(9) 0.0191(8) 0.0035(7) 0.0011(6) 0.0020(7)
C3 0.0195(10) 0.0239(9) 0.0245(9) 0.0002(8) 0.0013(7) -0.0004(7)
C4 0.0238(10) 0.0243(9) 0.0278(9) 0.0030(8) 0.0062(8) 0.0069(8)
C5 0.0252(10) 0.0331(11) 0.0178(8) 0.0079(8) 0.0043(7) 0.0052(8)
C6 0.0237(10) 0.0276(10) 0.0197(8) 0.0048(8) -0.0005(7) -0.0048(7)
C7 0.0162(9) 0.0212(9) 0.0226(9) 0.0026(7) 0.0028(7) 0.0002(7)
C8 0.0182(9) 0.0197(9) 0.0191(8) 0.0001(7) -0.0012(7) 0.0003(7)
C9 0.0162(9) 0.0172(9) 0.0254(9) 0.0003(7) 0.0029(7) -0.0016(7)
C10 0.0164(9) 0.0249(10) 0.0236(9) 0.0019(7) -0.0038(7) 0.0003(7)
C11 0.0217(9) 0.0230(9) 0.0187(8) 0.0008(8) -0.0030(7) 0.0015(7)
C12 0.0196(9) 0.0186(8) 0.0192(8) -0.0008(7) 0.0018(7) -0.0015(7)
C13 0.0153(9) 0.0238(9) 0.0191(8) -0.0009(7) -0.0012(6) -0.0010(7)

loop_
_atom_type_symbol
_atom_type_description
_atom_type_scat_dispersion_real
_atom_type_scat_dispersion_imag
_atom_type_scat_source
C C 0.0033 0.0016 'International Tables Vol C Tables 4.2.6.8 and 6.1.1.4'
H H 0.0000 0.0000 'International Tables Vol C Tables 4.2.6.8 and 6.1.1.4'
N N 0.0061 0.0033 'International Tables Vol C Tables 4.2.6.8 and 6.1.1.4'
O O 0.0106 0.0060 'International Tables Vol C Tables 4.2.6.8 and 6.1.1.4'
Cl Cl 0.1484 0.1585 'International Tables Vol C Tables 4.2.6.8 and 6.1.1.4'

loop_
_geom_angle_atom_site_label_1
_geom_angle_atom_site_label_2
_geom_angle_atom_site_label_3
_geom_angle
C1 N1 C8 127.64(15)
C1 N1 H1A 116.2
C8 N1 H1A 116.2
O3 N2 O2 124.13(17)
O3 N2 C7 118.45(16)
O2 N2 C7 117.41(16)
O4 N3 O5 123.50(16)
O4 N3 C12 118.03(14)
O5 N3 C12 118.46(15)
O1 C1 N1 124.98(16)
O1 C1 C2 121.51(16)
N1 C1 C2 113.45(15)
C3 C2 C7 117.83(16)
C3 C2 C1 120.22(16)
C7 C2 C1 121.73(16)
C2 C3 C4 120.48(17)
C2 C3 H3A 119.8
C4 C3 H3A 119.8
C5 C4 C3 120.34(17)
C5 C4 H4A 119.8
C3 C4 H4A 119.8
C6 C5 C4 120.21(16)
C6 C5 H5A 119.9
C4 C5 H5A 119.9
C5 C6 C7 118.53(17)
C5 C6 H6A 120.7
C7 C6 H6A 120.7
C6 C7 C2 122.60(17)
C6 C7 N2 117.81(16)
C2 C7 N2 119.51(16)
C13 C8 C9 118.04(16)
C13 C8 N1 123.03(16)
C9 C8 N1 118.92(16)
C10 C9 C8 122.07(16)
C10 C9 Cl1 118.51(14)
C8 C9 Cl1 119.41(13)
C11 C10 C9 119.91(17)
C11 C10 H10A 120.0
C9 C10 H10A 120.0
C12 C11 C10 117.65(16)
C12 C11 H11A 121.2
C10 C11 H11A 121.2
C13 C12 C11 123.77(17)
C13 C12 N3 117.93(16)
C11 C12 N3 118.28(15)
C12 C13 C8 118.55(17)
C12 C13 H13A 120.7
C8 C13 H13A 120.7

loop_
_geom_bond_atom_site_label_1
_geom_bond_atom_site_label_2
_geom_bond_distance
Cl1 C9 1.7411(18)
O1 C1 1.216(2)
O2 N2 1.231(2)
O3 N2 1.223(2)
O4 N3 1.223(2)
O5 N3 1.2240(19)
N1 C1 1.362(2)
N1 C8 1.403(2)
N1 H1A 0.8800
N2 C7 1.462(2)
N3 C12 1.469(2)
C1 C2 1.512(2)
C2 C3 1.388(3)
C2 C7 1.391(3)
C3 C4 1.390(2)
C3 H3A 0.9500
C4 C5 1.386(3)
C4 H4A 0.9500
C5 C6 1.383(3)
C5 H5A 0.9500
C6 C7 1.384(2)
C6 H6A 0.9500
C8 C13 1.395(2)
C8 C9 1.401(2)
C9 C10 1.383(2)
C10 C11 1.383(3)
C10 H10A 0.9500
C11 C12 1.381(3)
C11 H11A 0.9500
C12 C13 1.380(2)
C13 H13A 0.9500

loop_
_geom_hbond_atom_site_label_D
_geom_hbond_atom_site_label_H
_geom_hbond_atom_site_label_A
_geom_hbond_site_symmetry_A
_geom_hbond_distance_DH
_geom_hbond_distance_HA
_geom_hbond_distance_DA
_geom_hbond_angle_DHA
_geom_hbond_publ_flag
C13 H13A O1 . 0.95 2.24 2.848(2) 121.3 y
C10 H10A O4 1_655 0.95 2.35 3.246(2) 156.6 y
C11 H11A O2 4_556 0.95 2.55 3.202(2) 126.0 y

loop_
_geom_torsion_atom_site_label_1
_geom_torsion_atom_site_label_2
_geom_torsion_atom_site_label_3
_geom_torsion_atom_site_label_4
_geom_torsion
C8 N1 C1 O1 6.7(3)
C8 N1 C1 C2 -176.12(17)
O1 C1 C2 C3 110.1(2)
N1 C1 C2 C3 -67.2(2)
O1 C1 C2 C7 -64.4(3)
N1 C1 C2 C7 118.28(19)
C7 C2 C3 C4 -0.8(3)
C1 C2 C3 C4 -175.50(17)
C2 C3 C4 C5 1.0(3)
C3 C4 C5 C6 -0.3(3)
C4 C5 C6 C7 -0.5(3)
C5 C6 C7 C2 0.8(3)
C5 C6 C7 N2 -175.84(17)
C3 C2 C7 C6 -0.1(3)
C1 C2 C7 C6 174.54(17)
C3 C2 C7 N2 176.43(16)
C1 C2 C7 N2 -8.9(3)
O3 N2 C7 C6 -31.8(2)
O2 N2 C7 C6 147.07(18)
O3 N2 C7 C2 151.52(17)
O2 N2 C7 C2 -29.6(2)
C1 N1 C8 C13 -7.6(3)
C1 N1 C8 C9 171.65(18)
C13 C8 C9 C10 1.0(3)
N1 C8 C9 C10 -178.25(16)
C13 C8 C9 Cl1 -179.73(13)
N1 C8 C9 Cl1 1.0(2)
C8 C9 C10 C11 -0.8(3)
Cl1 C9 C10 C11 179.93(14)
C9 C10 C11 C12 0.5(3)
C10 C11 C12 C13 -0.4(3)
C10 C11 C12 N3 178.34(16)
O4 N3 C12 C13 -2.9(2)
O5 N3 C12 C13 177.27(17)
O4 N3 C12 C11 178.28(18)
O5 N3 C12 C11 -1.6(3)
C11 C12 C13 C8 0.7(3)
N3 C12 C13 C8 -178.11(15)
C9 C8 C13 C12 -0.9(2)
N1 C8 C13 C12 178.32(16)

loop_
_cod_related_entry_id
_cod_related_entry_database
_cod_related_entry_code
1 ChemSpider 3800504
